data_1536532
loop_
_publ_author_name
'Wickleder, C.'

_publ_section_title
;
 Quaternaere Chloride des zweiwertigen europiums mit dreiwertigen
 Uebergangsmetallen: Synthese und Kristallstruktur von Na6 Eu3 M4 Cl24 (M
 = Ti, V, Cr)
;
_journal_name_full 'Zeitschrift fuer Anorganische und Allgemeine Chemie'
_journal_page_first 549
_journal_page_last 553
_journal_volume 627
_journal_year 2001
_chemical_formula_sum 'Cl12 Eu1.492 Na2.964 V2'
_chemical_name_systematic 'Na0.456 (Na2.508 Eu1.492) V2 Cl12'
_space_group_IT_number 14
_symmetry_space_group_name_Hall '-P 2yn'
_symmetry_space_group_name_H-M 'P 1 21/n 1'
_cell_angle_alpha 90
_cell_angle_beta 91.41
_cell_angle_gamma 90
_cell_formula_units_Z 1
_cell_length_a 6.604
_cell_length_b 7.158
_cell_length_c 9.465
_cell_volume 447.289
_citation_journal_id_ASTM ZAACAB
_cod_data_source_file Wickleder_ZAACAB_2001_76.cif
_cod_data_source_block Cl12Eu1.492Na2.964V2
_cod_original_cell_volume 447.2886
_cod_original_sg_symbol_Hall '-P 2ybc (x-z,y,z)'
_cod_database_code 1536532

loop_
_symmetry_equiv_pos_as_xyz
x,y,z
-x+1/2,y+1/2,-z+1/2
-x,-y,-z
x-1/2,-y-1/2,z-1/2

loop_
_atom_site_label
_atom_site_type_symbol
_atom_site_fract_x
_atom_site_fract_y
_atom_site_fract_z
_atom_site_occupancy
_atom_site_U_iso_or_equiv
V1 V+3 0.5 0.5 0.5 1 0.0
Na1 Na+1 0.0327 0.5965 0.74722 0.627 0.0
Cl3 Cl-1 -0.1148 0.9704 0.7612 1 0.0
Eu1 Eu+2 0.0327 0.5965 0.74722 0.373 0.0
Cl1 Cl-1 0.19917 0.32896 0.55616 1 0.0
Na2 Na+1 0 0 0.5 0.228 0.0
Cl2 Cl-1 0.1616 0.29007 0.94631 1 0.0
